data_2233044
loop_
_publ_author_name
'Semenaka, Valentyna V.'
'Nesterova, Oksana V.'
'Kokozay, Volodymyr N.'
'Zubatyuk, Roman I.'
'Shishkin, Oleg V.'

_publ_section_title
;
 Bis{\m~2~-2-[(2-hydroxyethyl)(methyl)amino]ethanolato}bis(\m~3~-<i>N</i>-methyl-2,2'-azanediyldiethanolato)tetrakis(thiocyanatato-\k<i>N</i>)dichromium(III)dimanganese(II)
 dimethylformamide tetrasolvate
;
_journal_coeditor_code ZK2033
_journal_issue 12
_journal_name_full 'Acta Crystallographica Section E'
_journal_page_first m1864
_journal_page_last m1865
_journal_paper_doi 10.1107/S1600536811049336
_journal_volume 67
_journal_year 2011
_chemical_formula_iupac '[Cr2 Mn2 (C5 H11 N1 O2)2 (C5 H12 N1 O2)2 (N C S)4], 4C3 H7 N O'
_chemical_formula_moiety 'C24 H46 Cr2 Mn2 N8 O8 S4, 4(C3 H7 N O)'
_chemical_formula_sum 'C36 H74 Cr2 Mn2 N12 O12 S4'
_chemical_formula_weight 1208.64
_chemical_name_systematic
;
Bis{\m~2~-2-[(2-hydroxyethyl)(methyl)amino]ethanolato}bis(\m~3~-<i>N</i>-
methyl-2,2'-azanediyldiethanolato)tetrakis(thiocyanatato-
\k<i>N</i>)dichromium(III)dimanganese(II) dimethylformamide tetrasolvate
;
_space_group_IT_number 14
_symmetry_cell_setting monoclinic
_symmetry_space_group_name_Hall '-P 2yn'
_symmetry_space_group_name_H-M 'P 1 21/n 1'
_atom_sites_solution_hydrogens geom
_atom_sites_solution_primary direct
_atom_sites_solution_secondary difmap
_audit_creation_method 'WinGX routine CIF_UPDATE'
_cell_angle_alpha 90
_cell_angle_beta 106.123(2)
_cell_angle_gamma 90
_cell_formula_units_Z 2
_cell_length_a 11.5207(2)
_cell_length_b 13.5261(2)
_cell_length_c 18.5825(4)
_cell_measurement_temperature 100(2)
_cell_volume 2781.82(9)
_computing_cell_refinement '<i>CrysAlis PRO</i> (Oxford Diffraction, 2010)'
_computing_data_collection '<i>CrysAlis PRO</i> (Oxford Diffraction, 2010)'
_computing_data_reduction
;
<i>ABSPACK</i> in <i>CrysAlis PRO</i>  (Oxford Diffraction,
2010)
;
_computing_molecular_graphics '<i>PLATON</i> (Spek, 2009)'
_computing_publication_material '<i>publCIF</i> (Westrip, 2010)'
_computing_structure_refinement '<i>CrysAlis PRO</i> (Oxford Diffraction, 2010)'
_computing_structure_solution 'SHELXS97 (Sheldrick, 2008)'
_diffrn_ambient_temperature 100(2)
_diffrn_measured_fraction_theta_full 0.995
_diffrn_measured_fraction_theta_max 0.995
_diffrn_measurement_device_type 'Oxford Diffraction Xcalibur Sapphire3'
_diffrn_measurement_method '\w scans'
_diffrn_radiation_monochromator graphite
_diffrn_radiation_type MoK\a
_diffrn_radiation_wavelength 0.71073
_diffrn_reflns_av_R_equivalents 0.0249
_diffrn_reflns_limit_h_max 16
_diffrn_reflns_limit_h_min -12
_diffrn_reflns_limit_k_max 19
_diffrn_reflns_limit_k_min -16
_diffrn_reflns_limit_l_max 12
_diffrn_reflns_limit_l_min -26
_diffrn_reflns_number 14864
_diffrn_reflns_theta_full 30
_diffrn_reflns_theta_max 30
_diffrn_reflns_theta_min 2.85
_exptl_absorpt_coefficient_mu 1.036
_exptl_absorpt_correction_T_max 0.8
_exptl_absorpt_correction_T_min 0.6
_exptl_absorpt_correction_type multi-scan
_exptl_absorpt_process_details
;
(CrysAlis RED; Oxford Diffraction, 2008)
;
_exptl_crystal_colour 'dark blue'
_exptl_crystal_density_diffrn 1.443
_exptl_crystal_density_method 'not measured'
_exptl_crystal_description block
_exptl_crystal_F_000 1264
_exptl_crystal_size_max .3
_exptl_crystal_size_mid .2
_exptl_crystal_size_min .1
_refine_diff_density_max 0.427
_refine_diff_density_min -0.375
_refine_ls_extinction_method none
_refine_ls_goodness_of_fit_ref 0.984
_refine_ls_hydrogen_treatment constr
_refine_ls_matrix_type full
_refine_ls_number_parameters 313
_refine_ls_number_reflns 8065
_refine_ls_number_restraints 0
_refine_ls_restrained_S_all 0.984
_refine_ls_R_factor_all 0.0583
_refine_ls_R_factor_gt 0.0317
_refine_ls_shift/su_max 0.002
_refine_ls_shift/su_mean 0
_refine_ls_structure_factor_coef Fsqd
_refine_ls_weighting_details 'calc w=1/[\s^2^(Fo^2^)+(0.0100P)^2^] where P=(Fo^2^+2Fc^2^)/3'
_refine_ls_weighting_scheme calc
_refine_ls_wR_factor_gt 0.0465
_refine_ls_wR_factor_ref 0.0482
_reflns_number_gt 5070
_reflns_number_total 8065
_reflns_threshold_expression I>2sigma(I)
_cod_data_source_file zk2033.cif
_cod_data_source_block I
_cod_original_cell_volume 2781.81(9)
_cod_original_sg_symbol_H-M 'P 21/n'
_cod_database_code 2233044
_cod_database_fobs_code 2233044

loop_
_symmetry_equiv_pos_as_xyz
'x, y, z'
'-x+1/2, y+1/2, -z+1/2'
'-x, -y, -z'
'x-1/2, -y-1/2, z-1/2'

loop_
_atom_site_type_symbol
_atom_site_label
_atom_site_fract_x
_atom_site_fract_y
_atom_site_fract_z
_atom_site_U_iso_or_equiv
_atom_site_adp_type
_atom_site_calc_flag
_atom_site_refinement_flags
_atom_site_occupancy
_atom_site_symmetry_multiplicity
Mn Mn1 0.50236(2) 0.224755(17) 0.513287(14) 0.01778(6) Uani d . 1 1
Cr Cr1 0.38351(2) -0.005009(19) 0.523254(14) 0.01505(6) Uani d . 1 1
S S1 0.16877(4) -0.10240(4) 0.69652(3) 0.04214(14) Uani d . 1 1
S S2 0.25156(4) 0.38492(3) 0.28877(2) 0.02974(11) Uani d . 1 1
O O1 0.44591(9) 0.05372(7) 0.44303(6) 0.0156(2) Uani d . 1 1
O O2 0.41428(9) 0.12490(7) 0.56870(6) 0.0181(2) Uani d . 1 1
O O3 0.62650(11) 0.35388(8) 0.52249(7) 0.0325(3) Uani d . 1 1
H H3 0.6726 0.3704 0.4981 0.049 Uiso d R 1 1
O O4 0.34983(9) -0.13296(7) 0.47288(6) 0.0181(2) Uani d . 1 1
O O5 0.77327(11) 0.41465(9) 0.44798(7) 0.0340(3) Uani d . 1 1
O O6 0.56001(11) 0.24649(9) 0.10559(7) 0.0342(3) Uani d . 1 1
N N1 0.48650(11) 0.31521(9) 0.61496(7) 0.0197(3) Uani d . 1 1
N N2 0.21359(11) 0.02768(9) 0.45005(7) 0.0189(3) Uani d . 1 1
N N3 0.31690(12) -0.05439(10) 0.60560(8) 0.0218(3) Uani d . 1 1
N N4 0.38177(13) 0.28738(10) 0.41875(8) 0.0270(3) Uani d . 1 1
N N5 0.95472(13) 0.40818(10) 0.42324(8) 0.0271(4) Uani d . 1 1
N N6 0.55036(12) 0.27485(11) 0.22479(8) 0.0262(3) Uani d . 1 1
C C1 0.38489(15) 0.16079(12) 0.63305(9) 0.0242(4) Uani d . 1 1
H H1A 0.3877 0.1059 0.6688 0.029 Uiso calc R 1 1
H H1B 0.302 0.1882 0.6186 0.029 Uiso calc R 1 1
C C2 0.47414(15) 0.24061(12) 0.66996(9) 0.0234(4) Uani d . 1 1
H H2A 0.4462 0.2729 0.7099 0.028 Uiso calc R 1 1
H H2B 0.5539 0.2102 0.6933 0.028 Uiso calc R 1 1
C C3 0.59968(16) 0.37190(14) 0.64366(10) 0.0316(4) Uani d . 1 1
H H3A 0.6658 0.3265 0.6689 0.038 Uiso calc R 1 1
H H3B 0.5894 0.421 0.6809 0.038 Uiso calc R 1 1
C C4 0.63246(17) 0.42432(13) 0.58016(10) 0.0333(5) Uani d . 1 1
H H4A 0.5753 0.4792 0.5611 0.04 Uiso calc R 1 1
H H4B 0.715 0.4521 0.5978 0.04 Uiso calc R 1 1
C C5 0.38177(16) 0.38211(13) 0.59616(10) 0.0347(5) Uani d . 1 1
H H5A 0.38 0.4204 0.6406 0.052 Uiso calc R 1 1
H H5B 0.3074 0.3433 0.5792 0.052 Uiso calc R 1 1
H H5C 0.3882 0.4272 0.5562 0.052 Uiso calc R 1 1
C C6 0.23263(14) -0.14850(12) 0.42388(9) 0.0212(4) Uani d . 1 1
H H6A 0.2025 -0.2145 0.4331 0.025 Uiso calc R 1 1
H H6B 0.2358 -0.146 0.3712 0.025 Uiso calc R 1 1
C C7 0.14866(14) -0.06917(11) 0.43730(10) 0.0226(4) Uani d . 1 1
H H7A 0.0769 -0.0642 0.3934 0.027 Uiso calc R 1 1
H H7B 0.1209 -0.0865 0.4816 0.027 Uiso calc R 1 1
C C8 0.23655(14) 0.06676(12) 0.37959(9) 0.0227(4) Uani d . 1 1
H H8A 0.2299 0.1397 0.3791 0.027 Uiso calc R 1 1
H H8B 0.1737 0.041 0.3358 0.027 Uiso calc R 1 1
C C9 0.35990(13) 0.03810(12) 0.37239(9) 0.0200(4) Uani d . 1 1
H H9A 0.36 -0.0322 0.3577 0.024 Uiso calc R 1 1
H H9B 0.3806 0.079 0.3335 0.024 Uiso calc R 1 1
C C10 0.14028(14) 0.09998(13) 0.47868(10) 0.0282(4) Uani d . 1 1
H H10A 0.0638 0.1119 0.4403 0.042 Uiso calc R 1 1
H H10B 0.1849 0.1623 0.4907 0.042 Uiso calc R 1 1
H H10C 0.1237 0.0736 0.5239 0.042 Uiso calc R 1 1
C C11 0.25484(15) -0.07453(12) 0.64353(9) 0.0217(4) Uani d . 1 1
C C12 0.32760(15) 0.32850(12) 0.36446(9) 0.0208(4) Uani d . 1 1
C C13 0.87761(16) 0.38143(13) 0.46022(10) 0.0280(4) Uani d . 1 1
H H13A 0.9033 0.3336 0.4988 0.034 Uiso calc R 1 1
C C14 1.07644(16) 0.36743(15) 0.44205(12) 0.0428(5) Uani d . 1 1
H H14A 1.0877 0.3222 0.4846 0.064 Uiso calc R 1 1
H H14B 1.1354 0.4213 0.4554 0.064 Uiso calc R 1 1
H H14C 1.0881 0.3314 0.3988 0.064 Uiso calc R 1 1
C C15 0.92280(18) 0.48139(15) 0.36406(12) 0.0452(6) Uani d . 1 1
H H15A 0.8354 0.4931 0.3504 0.068 Uiso calc R 1 1
H H15B 0.9458 0.4573 0.3202 0.068 Uiso calc R 1 1
H H15C 0.9656 0.5433 0.3816 0.068 Uiso calc R 1 1
C C16 0.59011(15) 0.29153(13) 0.16508(10) 0.0283(4) Uani d . 1 1
H H16A 0.6473 0.3433 0.169 0.034 Uiso calc R 1 1
C C17 0.46767(16) 0.19439(13) 0.22546(10) 0.0310(4) Uani d . 1 1
H H17A 0.4335 0.1699 0.1743 0.047 Uiso calc R 1 1
H H17B 0.4024 0.2181 0.2454 0.047 Uiso calc R 1 1
H H17C 0.5112 0.1408 0.2572 0.047 Uiso calc R 1 1
C C18 0.59935(17) 0.32815(15) 0.29436(11) 0.0434(5) Uani d . 1 1
H H18A 0.6562 0.3785 0.2872 0.065 Uiso calc R 1 1
H H18B 0.6415 0.2818 0.3335 0.065 Uiso calc R 1 1
H H18C 0.5334 0.3601 0.3094 0.065 Uiso calc R 1 1

loop_
_atom_site_aniso_label
_atom_site_aniso_U_11
_atom_site_aniso_U_22
_atom_site_aniso_U_33
_atom_site_aniso_U_12
_atom_site_aniso_U_13
_atom_site_aniso_U_23
Mn1 0.02102(13) 0.01665(12) 0.01768(13) -0.00053(12) 0.00874(10) -0.00076(11)
Cr1 0.01441(12) 0.01699(13) 0.01527(13) -0.00159(12) 0.00662(10) -0.00100(11)
S1 0.0342(3) 0.0666(4) 0.0332(3) -0.0060(3) 0.0221(2) 0.0104(3)
S2 0.0363(3) 0.0302(3) 0.0181(2) -0.0017(2) -0.00015(19) 0.0021(2)
O1 0.0148(6) 0.0195(6) 0.0124(6) -0.0011(5) 0.0040(4) 0.0002(5)
O2 0.0213(6) 0.0202(6) 0.0160(6) -0.0023(5) 0.0106(5) -0.0040(5)
O3 0.0441(8) 0.0250(7) 0.0377(8) -0.0126(6) 0.0269(7) -0.0112(6)
O4 0.0160(6) 0.0192(6) 0.0191(6) -0.0028(5) 0.0049(5) -0.0033(5)
O5 0.0265(7) 0.0378(8) 0.0414(8) 0.0010(6) 0.0158(6) 0.0019(7)
O6 0.0396(8) 0.0382(8) 0.0284(7) 0.0000(6) 0.0153(6) -0.0026(6)
N1 0.0210(8) 0.0180(7) 0.0205(7) 0.0010(6) 0.0065(6) -0.0007(6)
N2 0.0151(7) 0.0205(7) 0.0218(8) -0.0003(6) 0.0066(6) -0.0022(6)
N3 0.0243(8) 0.0235(8) 0.0202(8) -0.0041(7) 0.0108(6) -0.0015(6)
N4 0.0353(9) 0.0211(8) 0.0254(8) 0.0013(7) 0.0098(7) 0.0021(7)
N5 0.0265(8) 0.0276(8) 0.0304(9) 0.0025(7) 0.0131(7) 0.0070(7)
N6 0.0246(8) 0.0296(8) 0.0253(8) 0.0001(7) 0.0086(6) -0.0018(7)
C1 0.0336(10) 0.0234(9) 0.0217(9) -0.0031(8) 0.0176(8) -0.0055(8)
C2 0.0302(10) 0.0244(9) 0.0167(9) 0.0027(8) 0.0086(7) -0.0029(7)
C3 0.0352(11) 0.0326(10) 0.0270(10) -0.0097(9) 0.0087(8) -0.0085(9)
C4 0.0452(12) 0.0240(10) 0.0362(12) -0.0136(9) 0.0204(10) -0.0102(9)
C5 0.0431(12) 0.0319(11) 0.0299(11) 0.0153(10) 0.0117(9) 0.0025(9)
C6 0.0199(9) 0.0221(9) 0.0213(9) -0.0064(8) 0.0050(7) -0.0028(8)
C7 0.0160(9) 0.0265(9) 0.0254(10) -0.0052(8) 0.0059(7) -0.0030(8)
C8 0.0206(9) 0.0239(9) 0.0206(9) -0.0017(8) 0.0006(7) 0.0026(8)
C9 0.0202(9) 0.0249(9) 0.0139(8) -0.0039(7) 0.0031(7) 0.0016(7)
C10 0.0190(9) 0.0316(10) 0.0338(11) 0.0051(8) 0.0066(8) -0.0047(9)
C11 0.0222(9) 0.0235(9) 0.0182(9) -0.0029(8) 0.0038(7) 0.0016(7)
C12 0.0257(10) 0.0178(9) 0.0213(9) -0.0037(8) 0.0105(8) -0.0031(8)
C13 0.0320(11) 0.0252(10) 0.0284(10) -0.0016(9) 0.0108(8) -0.0002(8)
C14 0.0319(12) 0.0445(13) 0.0566(15) 0.0105(10) 0.0198(10) 0.0128(11)
C15 0.0407(12) 0.0525(14) 0.0455(14) 0.0039(11) 0.0173(10) 0.0217(11)
C16 0.0232(10) 0.0303(11) 0.0354(11) 0.0013(8) 0.0151(8) 0.0000(9)
C17 0.0341(11) 0.0305(10) 0.0316(11) 0.0012(9) 0.0143(9) 0.0048(9)
C18 0.0436(13) 0.0519(14) 0.0351(12) -0.0069(11) 0.0119(10) -0.0138(11)

loop_
_atom_type_symbol
_atom_type_description
_atom_type_scat_dispersion_real
_atom_type_scat_dispersion_imag
_atom_type_scat_source
C C 0.003 0.002 'International Tables Vol C Tables 4.2.6.8 and 6.1.1.4'
H H 0 0 'International Tables Vol C Tables 4.2.6.8 and 6.1.1.4'
Cr Cr 0.321 0.624 'International Tables Vol C Tables 4.2.6.8 and 6.1.1.4'
Mn Mn 0.337 0.728 'International Tables Vol C Tables 4.2.6.8 and 6.1.1.4'
N N 0.006 0.003 'International Tables Vol C Tables 4.2.6.8 and 6.1.1.4'
O O 0.011 0.006 'International Tables Vol C Tables 4.2.6.8 and 6.1.1.4'
S S 0.125 0.123 'International Tables Vol C Tables 4.2.6.8 and 6.1.1.4'

loop_
_geom_angle_atom_site_label_1
_geom_angle_atom_site_label_2
_geom_angle_atom_site_label_3
_geom_angle_site_symmetry_1
_geom_angle_site_symmetry_3
_geom_angle
O4 Mn1 N4 3_656 . 132.86(5)
O4 Mn1 O2 3_656 . 92.63(4)
N4 Mn1 O2 . . 111.71(5)
O4 Mn1 O3 3_656 . 88.41(4)
N4 Mn1 O3 . . 90.54(5)
O2 Mn1 O3 . . 147.52(4)
O4 Mn1 N1 3_656 . 117.93(5)
N4 Mn1 N1 . . 106.77(5)
O2 Mn1 N1 . . 77.41(4)
O3 Mn1 N1 . . 73.53(4)
O2 Cr1 O4 . . 177.32(5)
O2 Cr1 O1 . . 84.50(4)
O4 Cr1 O1 . . 93.42(4)
O2 Cr1 O1 . 3_656 96.72(4)
O4 Cr1 O1 . 3_656 84.58(4)
O1 Cr1 O1 . 3_656 80.70(5)
O2 Cr1 N3 . . 91.83(5)
O4 Cr1 N3 . . 90.19(5)
O1 Cr1 N3 . . 175.88(5)
O1 Cr1 N3 3_656 . 101.65(5)
O2 Cr1 N2 . . 96.68(5)
O4 Cr1 N2 . . 81.41(5)
O1 Cr1 N2 . . 84.05(4)
O1 Cr1 N2 3_656 . 158.59(5)
N3 Cr1 N2 . . 94.53(5)
O2 Cr1 Cr1 . 3_656 90.82(3)
O4 Cr1 Cr1 . 3_656 88.67(3)
O1 Cr1 Cr1 . 3_656 40.47(3)
O1 Cr1 Cr1 3_656 3_656 40.23(3)
N3 Cr1 Cr1 . 3_656 141.77(4)
N2 Cr1 Cr1 . 3_656 122.99(4)
C9 O1 Cr1 . . 109.12(8)
C9 O1 Cr1 . 3_656 127.69(9)
Cr1 O1 Cr1 . 3_656 99.30(5)
C1 O2 Cr1 . . 128.37(9)
C1 O2 Mn1 . . 116.79(9)
Cr1 O2 Mn1 . . 114.84(4)
C4 O3 Mn1 . . 118.54(9)
C4 O3 H3 . . 109.4
Mn1 O3 H3 . . 132.1
C6 O4 Cr1 . . 117.74(9)
C6 O4 Mn1 . 3_656 126.56(9)
Cr1 O4 Mn1 . 3_656 115.19(5)
C5 N1 C2 . . 110.85(12)
C5 N1 C3 . . 110.47(13)
C2 N1 C3 . . 110.54(13)
C5 N1 Mn1 . . 112.29(10)
C2 N1 Mn1 . . 104.53(9)
C3 N1 Mn1 . . 107.99(9)
C10 N2 C7 . . 108.96(12)
C10 N2 C8 . . 109.64(12)
C7 N2 C8 . . 111.83(12)
C10 N2 Cr1 . . 115.34(10)
C7 N2 Cr1 . . 104.72(9)
C8 N2 Cr1 . . 106.32(9)
C11 N3 Cr1 . . 165.05(14)
C12 N4 Mn1 . . 171.08(13)
C13 N5 C15 . . 121.22(15)
C13 N5 C14 . . 121.02(15)
C15 N5 C14 . . 117.73(14)
C16 N6 C17 . . 120.90(15)
C16 N6 C18 . . 121.30(15)
C17 N6 C18 . . 117.37(14)
O2 C1 C2 . . 109.56(12)
O2 C1 H1A . . 109.8
C2 C1 H1A . . 109.8
O2 C1 H1B . . 109.8
C2 C1 H1B . . 109.8
H1A C1 H1B . . 108.2
N1 C2 C1 . . 110.99(13)
N1 C2 H2A . . 109.4
C1 C2 H2A . . 109.4
N1 C2 H2B . . 109.4
C1 C2 H2B . . 109.4
H2A C2 H2B . . 108
N1 C3 C4 . . 110.37(15)
N1 C3 H3A . . 109.6
C4 C3 H3A . . 109.6
N1 C3 H3B . . 109.6
C4 C3 H3B . . 109.6
H3A C3 H3B . . 108.1
O3 C4 C3 . . 107.69(13)
O3 C4 H4A . . 110.2
C3 C4 H4A . . 110.2
O3 C4 H4B . . 110.2
C3 C4 H4B . . 110.2
H4A C4 H4B . . 108.5
N1 C5 H5A . . 109.5
N1 C5 H5B . . 109.5
H5A C5 H5B . . 109.5
N1 C5 H5C . . 109.5
H5A C5 H5C . . 109.5
H5B C5 H5C . . 109.5
O4 C6 C7 . . 109.13(13)
O4 C6 H6A . . 109.9
C7 C6 H6A . . 109.9
O4 C6 H6B . . 109.9
C7 C6 H6B . . 109.9
H6A C6 H6B . . 108.3
N2 C7 C6 . . 109.47(12)
N2 C7 H7A . . 109.8
C6 C7 H7A . . 109.8
N2 C7 H7B . . 109.8
C6 C7 H7B . . 109.8
H7A C7 H7B . . 108.2
N2 C8 C9 . . 112.56(13)
N2 C8 H8A . . 109.1
C9 C8 H8A . . 109.1
N2 C8 H8B . . 109.1
C9 C8 H8B . . 109.1
H8A C8 H8B . . 107.8
O1 C9 C8 . . 108.09(12)
O1 C9 H9A . . 110.1
C8 C9 H9A . . 110.1
O1 C9 H9B . . 110.1
C8 C9 H9B . . 110.1
H9A C9 H9B . . 108.4
N2 C10 H10A . . 109.5
N2 C10 H10B . . 109.5
H10A C10 H10B . . 109.5
N2 C10 H10C . . 109.5
H10A C10 H10C . . 109.5
H10B C10 H10C . . 109.5
N3 C11 S1 . . 179.83(19)
N4 C12 S2 . . 179.54(18)
O5 C13 N5 . . 124.30(17)
O5 C13 H13A . . 117.9
N5 C13 H13A . . 117.9
N5 C14 H14A . . 109.5
N5 C14 H14B . . 109.5
H14A C14 H14B . . 109.5
N5 C14 H14C . . 109.5
H14A C14 H14C . . 109.5
H14B C14 H14C . . 109.5
N5 C15 H15A . . 109.5
N5 C15 H15B . . 109.5
H15A C15 H15B . . 109.5
N5 C15 H15C . . 109.5
H15A C15 H15C . . 109.5
H15B C15 H15C . . 109.5
O6 C16 N6 . . 126.22(17)
O6 C16 H16A . . 116.9
N6 C16 H16A . . 116.9
N6 C17 H17A . . 109.5
N6 C17 H17B . . 109.5
H17A C17 H17B . . 109.5
N6 C17 H17C . . 109.5
H17A C17 H17C . . 109.5
H17B C17 H17C . . 109.5
N6 C18 H18A . . 109.5
N6 C18 H18B . . 109.5
H18A C18 H18B . . 109.5
N6 C18 H18C . . 109.5
H18A C18 H18C . . 109.5
H18B C18 H18C . . 109.5

loop_
_geom_bond_atom_site_label_1
_geom_bond_atom_site_label_2
_geom_bond_site_symmetry_2
_geom_bond_distance
Mn1 O4 3_656 2.0651(10)
Mn1 N4 . 2.0923(15)
Mn1 O2 . 2.1199(10)
Mn1 O3 . 2.2337(11)
Mn1 N1 . 2.3004(13)
Cr1 O2 . 1.9391(10)
Cr1 O4 . 1.9546(10)
Cr1 O1 . 1.9914(10)
Cr1 O1 3_656 2.0013(10)
Cr1 N3 . 2.0071(13)
Cr1 N2 . 2.0974(14)
Cr1 Cr1 3_656 3.0428(4)
S1 C11 . 1.6240(16)
S2 C12 . 1.6260(18)
O1 C9 . 1.4238(18)
O1 Cr1 3_656 2.0013(10)
O2 C1 . 1.4161(16)
O3 C4 . 1.4212(19)
O3 H3 . 0.8197
O4 C6 . 1.4189(18)
O4 Mn1 3_656 2.0651(10)
O5 C13 . 1.2437(18)
O6 C16 . 1.225(2)
N1 C5 . 1.470(2)
N1 C2 . 1.4710(19)
N1 C3 . 1.479(2)
N2 C10 . 1.4841(18)
N2 C7 . 1.4944(19)
N2 C8 . 1.5021(19)
N3 C11 . 1.1671(17)
N4 C12 . 1.169(2)
N5 C13 . 1.3159(19)
N5 C15 . 1.449(2)
N5 C14 . 1.456(2)
N6 C16 . 1.332(2)
N6 C17 . 1.449(2)
N6 C18 . 1.451(2)
C1 C2 . 1.517(2)
C1 H1A . 0.99
C1 H1B . 0.99
C2 H2A . 0.99
C2 H2B . 0.99
C3 C4 . 1.512(2)
C3 H3A . 0.99
C3 H3B . 0.99
C4 H4A . 0.99
C4 H4B . 0.99
C5 H5A . 0.98
C5 H5B . 0.98
C5 H5C . 0.98
C6 C7 . 1.511(2)
C6 H6A . 0.99
C6 H6B . 0.99
C7 H7A . 0.99
C7 H7B . 0.99
C8 C9 . 1.514(2)
C8 H8A . 0.99
C8 H8B . 0.99
C9 H9A . 0.99
C9 H9B . 0.99
C10 H10A . 0.98
C10 H10B . 0.98
C10 H10C . 0.98
C13 H13A . 0.95
C14 H14A . 0.98
C14 H14B . 0.98
C14 H14C . 0.98
C15 H15A . 0.98
C15 H15B . 0.98
C15 H15C . 0.98
C16 H16A . 0.95
C17 H17A . 0.98
C17 H17B . 0.98
C17 H17C . 0.98
C18 H18A . 0.98
C18 H18B . 0.98
C18 H18C . 0.98

loop_
_geom_hbond_atom_site_label_D
_geom_hbond_atom_site_label_H
_geom_hbond_atom_site_label_A
_geom_hbond_distance_DH
_geom_hbond_distance_HA
_geom_hbond_distance_DA
_geom_hbond_angle_DHA
O3 H3 O5 0.82 1.78 2.5985(18) 176

loop_
_geom_torsion_atom_site_label_1
_geom_torsion_atom_site_label_2
_geom_torsion_atom_site_label_3
_geom_torsion_atom_site_label_4
_geom_torsion_site_symmetry_1
_geom_torsion_site_symmetry_4
_geom_torsion
O2 Cr1 O1 C9 . . -126.82(9)
O4 Cr1 O1 C9 . . 51.49(9)
O1 Cr1 O1 C9 3_656 . 135.43(11)
N2 Cr1 O1 C9 . . -29.49(9)
Cr1 Cr1 O1 C9 3_656 . 135.43(11)
O2 Cr1 O1 Cr1 . 3_656 97.75(5)
O4 Cr1 O1 Cr1 . 3_656 -83.93(5)
O1 Cr1 O1 Cr1 3_656 3_656 0
N2 Cr1 O1 Cr1 . 3_656 -164.92(5)
O1 Cr1 O2 C1 . . 173.65(13)
O1 Cr1 O2 C1 3_656 . -106.42(13)
N3 Cr1 O2 C1 . . -4.47(13)
N2 Cr1 O2 C1 . . 90.32(13)
Cr1 Cr1 O2 C1 3_656 . -146.32(12)
O1 Cr1 O2 Mn1 . . -5.92(5)
O1 Cr1 O2 Mn1 3_656 . 74.01(6)
N3 Cr1 O2 Mn1 . . 175.97(6)
N2 Cr1 O2 Mn1 . . -89.25(6)
Cr1 Cr1 O2 Mn1 3_656 . 34.11(5)
O4 Mn1 O2 C1 3_656 . 121.25(11)
N4 Mn1 O2 C1 . . -100.05(11)
O3 Mn1 O2 C1 . . 30.08(14)
N1 Mn1 O2 C1 . . 3.21(11)
O4 Mn1 O2 Cr1 3_656 . -59.13(6)
N4 Mn1 O2 Cr1 . . 79.57(6)
O3 Mn1 O2 Cr1 . . -150.30(6)
N1 Mn1 O2 Cr1 . . -177.17(6)
O4 Mn1 O3 C4 3_656 . -121.36(13)
N4 Mn1 O3 C4 . . 105.78(13)
O2 Mn1 O3 C4 . . -28.96(16)
N1 Mn1 O3 C4 . . -1.57(12)
O1 Cr1 O4 C6 . . -91.82(10)
O1 Cr1 O4 C6 3_656 . -172.13(10)
N3 Cr1 O4 C6 . . 86.19(10)
N2 Cr1 O4 C6 . . -8.37(10)
Cr1 Cr1 O4 C6 3_656 . -132.03(10)
O1 Cr1 O4 Mn1 . 3_656 80.51(5)
O1 Cr1 O4 Mn1 3_656 3_656 0.19(5)
N3 Cr1 O4 Mn1 . 3_656 -101.49(6)
N2 Cr1 O4 Mn1 . 3_656 163.96(6)
Cr1 Cr1 O4 Mn1 3_656 3_656 40.29(5)
O4 Mn1 N1 C5 3_656 . 176.21(10)
N4 Mn1 N1 C5 . . 11.66(11)
O2 Mn1 N1 C5 . . -97.53(11)
O3 Mn1 N1 C5 . . 97.14(11)
O4 Mn1 N1 C2 3_656 . -63.56(10)
N4 Mn1 N1 C2 . . 131.89(10)
O2 Mn1 N1 C2 . . 22.71(9)
O3 Mn1 N1 C2 . . -142.63(10)
O4 Mn1 N1 C3 3_656 . 54.17(11)
N4 Mn1 N1 C3 . . -110.38(11)
O2 Mn1 N1 C3 . . 140.44(11)
O3 Mn1 N1 C3 . . -24.90(10)
O2 Cr1 N2 C10 . . -33.38(11)
O4 Cr1 N2 C10 . . 148.52(11)
O1 Cr1 N2 C10 . . -117.11(10)
O1 Cr1 N2 C10 3_656 . -161.80(12)
N3 Cr1 N2 C10 . . 59.00(11)
Cr1 Cr1 N2 C10 3_656 . -128.72(9)
O2 Cr1 N2 C7 . . -153.11(9)
O4 Cr1 N2 C7 . . 28.78(9)
O1 Cr1 N2 C7 . . 123.16(9)
O1 Cr1 N2 C7 3_656 . 78.47(15)
N3 Cr1 N2 C7 . . -60.73(9)
Cr1 Cr1 N2 C7 3_656 . 111.54(8)
O2 Cr1 N2 C8 . . 88.37(10)
O4 Cr1 N2 C8 . . -89.74(9)
O1 Cr1 N2 C8 . . 4.64(9)
O1 Cr1 N2 C8 3_656 . -40.06(18)
N3 Cr1 N2 C8 . . -179.25(10)
Cr1 Cr1 N2 C8 3_656 . -6.98(11)
O2 Cr1 N3 C11 . . 87.0(5)
O4 Cr1 N3 C11 . . -91.3(5)
O1 Cr1 N3 C11 3_656 . -175.8(5)
N2 Cr1 N3 C11 . . -9.9(5)
Cr1 Cr1 N3 C11 3_656 . -179.4(5)
Cr1 O2 C1 C2 . . 152.10(10)
Mn1 O2 C1 C2 . . -28.33(16)
C5 N1 C2 C1 . . 76.39(16)
C3 N1 C2 C1 . . -160.77(13)
Mn1 N1 C2 C1 . . -44.81(14)
O2 C1 C2 N1 . . 50.17(17)
C5 N1 C3 C4 . . -74.85(17)
C2 N1 C3 C4 . . 162.08(13)
Mn1 N1 C3 C4 . . 48.29(15)
Mn1 O3 C4 C3 . . 27.02(18)
N1 C3 C4 O3 . . -49.63(19)
Cr1 O4 C6 C7 . . -14.59(15)
Mn1 O4 C6 C7 3_656 . 174.07(9)
C10 N2 C7 C6 . . -168.24(14)
C8 N2 C7 C6 . . 70.40(16)
Cr1 N2 C7 C6 . . -44.32(14)
O4 C6 C7 N2 . . 39.62(17)
C10 N2 C8 C9 . . 145.05(14)
C7 N2 C8 C9 . . -93.99(15)
Cr1 N2 C8 C9 . . 19.74(15)
Cr1 O1 C9 C8 . . 47.36(14)
Cr1 O1 C9 C8 3_656 . 166.30(9)
N2 C8 C9 O1 . . -44.64(17)
C15 N5 C13 O5 . . 0.6(3)
C14 N5 C13 O5 . . 178.61(17)
C17 N6 C16 O6 . . 3.1(3)
C18 N6 C16 O6 . . 175.29(18)
